data_1535898
loop_
_publ_author_name
'Naruke, Haruo'
'Yamase, Toshihiro'

_publ_section_title
;
 Size-dependent population of trivalent rare earth cations (RE^3+^) in
 [(RE)~2~(H~2~O)~2~(SbW~9~O~33~)(W~5~O~18~)~2~]^15-^ and structural
 characterization of a lutetium-polyoxotungstate complex
 [Lu~3~(H~2~O)~4~(SbW~9~O~33~)~2~(W~5~O~18~)~2~]^21-^
;
_journal_name_full 'Bulletin of the Chemical Society of Japan'
_journal_page_first 1275
_journal_page_last 1282
_journal_paper_doi 10.1246/bcsj.75.1275
_journal_volume 75
_journal_year 2002
_chemical_formula_sum 'Eu0.81 H48 K15 Lu1.19 O93 Sb W19'
_chemical_name_systematic
;
K15 (Eu0.81 Lu1.19 (H2 O)2 (Sb W9 O33) (W5 O18)2) (H2 O)22
;
_space_group_IT_number 2
_symmetry_space_group_name_Hall '-P 1'
_symmetry_space_group_name_H-M 'P -1'
_cell_angle_alpha 76.638
_cell_angle_beta 85.4876
_cell_angle_gamma 63.76
_cell_formula_units_Z 2
_cell_length_a 16.3729
_cell_length_b 17.3008
_cell_length_c 20.1365
_cell_volume 4975.855
_citation_journal_id_ASTM BCSJA8
_cod_data_source_file Naruke_BCSJA8_2002_546.cif
_cod_data_source_block H48Eu0.81K15Lu1.19O93Sb1W19
_cod_original_formula_sum 'H48 Eu0.81 K15 Lu1.19 O93 Sb1 W19'
_cod_database_code 1535898

loop_
_symmetry_equiv_pos_as_xyz
x,y,z
-x,-y,-z

loop_
_atom_site_label
_atom_site_type_symbol
_atom_site_fract_x
_atom_site_fract_y
_atom_site_fract_z
_atom_site_occupancy
_atom_site_U_iso_or_equiv
K11 K+1 0.047 0.701 0.6289 0.5 0.0
O57 O-2 0.0741 0.136 0.9349 1 0.0
K10 K+1 0.038 0.1 0.4982 1 0.0
K5 K+1 0.8312 0.6354 0.6128 1 0.0
O41 O-2 0.754 0.283 0.7757 1 0.0
K18 K+1 0.273 0.112 0.086 0.5 0.0
O47 O-2 0.9127 0.3452 0.7355 1 0.0
O6 O-2 0.534 0.138 0.642 1 0.0
O46 O-2 0.9482 0.4343 0.8134 1 0.0
W12 W+6 0.92106 0.33574 0.83564 1 0.0
O54 O-2 0.0384 0.3967 0.5785 1 0.0
K4 K+1 0.4295 0.2007 0.8074 1 0.0
W18 W+6 0.17834 0.32623 0.59414 1 0.0
O25 O-2 0.34 -0.186 0.6795 1 0.0
O3 O-2 0.4 -0.252 0.9951 1 0.0
O59 O-2 0.1526 0.231 0.5779 1 0.0
O81 O-2 0.682 0.77 0.588 1 0.0
O44 O-2 0.916 0.137 0.6466 1 0.0
K3 K+1 0.2434 0.5057 0.5117 1 0.0
O79 O-2 0.403 0.359 0.589 1 0.0
O17 O-2 0.054 0.027 0.8654 1 0.0
O20 O-2 0.384 -0.328 0.78 1 0.0
O37 O-2 0.624 0.357 0.6801 1 0.0
K14 K+1 0.171 -0.124 0.9439 0.5 0.0
O72 O-2 0.016 -0.153 0.846 1 0.0
O50 O-2 0.0455 0.5096 0.841 1 0.0
O70 O-2 0.364 0.068 0.8648 1 0.0
W1 W+6 0.50606 -0.35205 0.79675 1 0.0
O67 O-2 0.191 0.076 0.8341 1 0.0
O68 O-2 0.2177 0.1122 0.6994 1 0.0
O74 O-2 0.855 0.232 0.035 0.5 0.0
W5 W+6 0.56406 -0.19201 0.80655 1 0.0
O28 O-2 0.249 -0.0833 0.7699 1 0.0
W11 W+6 0.9965 0.51279 0.76158 1 0.0
O24 O-2 0.308 -0.23 0.8735 1 0.0
W15 W+6 0.21152 0.45303 0.70465 1 0.0
O10 O-2 0.901 0.047 0.5547 1 0.0
O33 O-2 0.57 0.23 0.728 1 0.0
O32 O-2 0.4868 -0.078 0.8015 1 0.0
O87 O-2 0.423 -0.017 0.163 1 0.0
O86 O-2 0.392 0.488 0.8 1 0.0
O53 O-2 0.9817 0.2702 0.6347 1 0.0
W10 W+6 0.83777 0.10718 0.61556 1 0.0
O60 O-2 0.1689 0.421 0.6322 1 0.0
O48 O-2 0.9717 0.4694 0.6872 1 0.0
K16 K+1 0.484 -0.06 0.966 0.5 0.0
W19 W+6 0.11183 0.16928 0.65762 1 0.0
O5 O-2 0.667 -0.199 0.8195 1 0.0
O85 O-2 0.205 0.729 0.579 1 0.0
Eu1 Eu+3 0.3301 -0.0041 0.7822 0.76 0.0
O29 O-2 0.3502 -0.105 0.8895 1 0.0
O45 O-2 0.7361 0.189 0.689 1 0.0
O38 O-2 0.707 0.152 0.8197 1 0.0
O1 O-2 0.567 -0.461 0.799 1 0.0
W6 W+6 0.62363 0.16011 0.66192 1 0.0
O9 O-2 0.825 -0.035 0.8375 1 0.0
W14 W+6 0.17765 0.40719 0.87138 1 0.0
O49 O-2 0.077 0.542 0.7046 1 0.0
O51 O-2 0.9645 0.3023 0.9256 1 0.0
K17 K+1 0.007 0.583 0.5581 1 0.0
O88 O-2 0.161 0.345 0.087 1 0.0
O30 O-2 0.387 -0.058 0.6823 1 0.0
K12 K+1 0.4424 0.437 0.675 0.5 0.0
K8 K+1 0.931 0.476 0.9568 1 0.0
O14 O-2 0.195 0.449 0.934 1 0.0
O35 O-2 0.688 0.064 0.7364 1 0.0
O56 O-2 0.11 0.344 0.9164 1 0.0
O26 O-2 0.53 -0.223 0.9007 1 0.0
O65 O-2 0.3114 0.357 0.7172 1 0.0
O89 O-2 0.37 0.415 0.995 1 0.0
W2 W+6 0.2916 -0.19762 0.77378 1 0.0
K1 K+1 0.0548 -0.0231 0.7359 1 0.0
O42 O-2 0.788 0.321 0.6391 1 0.0
O90 O-2 0.78 0.066 0.424 0.5 0.0
O83 O-2 0.744 0.549 0.893 1 0.0
O75 O-2 0.753 0.026 0.002 1 0.0
K7 K+1 0.4104 0.22 0.5176 1 0.0
O63 O-2 0.1062 0.2894 0.6896 1 0.0
O7 O-2 0.579 0.326 0.821 1 0.0
O36 O-2 0.721 0.101 0.6064 1 0.0
O91 O-2 0.645 0.358 0.346 1 0.0
O34 O-2 0.604 0.266 0.5973 1 0.0
Lu2 Lu+3 0.89189 0.22453 0.72348 0.96 0.0
W7 W+6 0.65382 0.26972 0.76589 1 0.0
O8 O-2 0.654 0.407 0.5369 1 0.0
O11 O-2 0.904 0.611 0.7536 1 0.0
W16 W+6 0.10418 0.23267 0.94423 1 0.0
Sb1 Sb+3 0.17962 0.25932 0.77403 1 0.0
O39 O-2 0.775 0.224 0.5587 1 0.0
O73 O-2 0.096 0.703 0.496 1 0.0
O78 O-2 0.989 0.341 0.109 1 0.0
O77 O-2 0.739 0.604 0.722 1 0.0
O66 O-2 0.219 0.169 0.932 1 0.0
K9 K+1 0.944 -0.031 0.947 1 0.0
O64 O-2 0.276 0.31 0.8744 1 0.0
K2 K+1 0.7128 0.4623 0.7123 1 0.0
O13 O-2 0.86 0.4531 0.6031 1 0.0
O92 O-2 0.686 0.405 0.074 1 0.0
O43 O-2 0.883 0.099 0.7831 1 0.0
O27 O-2 0.555 -0.178 0.7072 1 0.0
O15 O-2 0.242 0.531 0.6559 1 0.0
O82 O-2 0.614 0.608 0.599 1 0.0
O76 O-2 0.334 0.079 0.562 1 0.0
O61 O-2 0.135 0.3875 0.7737 1 0.0
O19 O-2 0.106 0.091 0.6197 1 0.0
O55 O-2 0.211 0.478 0.7937 1 0.0
O22 O-2 0.603 -0.3186 0.8105 1 0.0
O71 O-2 0.39 0.097 0.7185 1 0.0
O84 O-2 0.333 0.228 0.019 1 0.0
Lu1 Lu+3 0.33014 -0.00405 0.78223 0.24 0.0
O4 O-2 0.462 -0.162 0.5879 1 0.0
O52 O-2 0.9389 0.2172 0.8373 1 0.0
W17 W+6 0.07285 0.11908 0.84489 1 0.0
O93 O-2 0.848 0.327 0.028 0.5 0.0
W8 W+6 0.69532 0.31494 0.60478 1 0.0
O69 O-2 0.284 0.252 0.6329 1 0.0
O16 O-2 0.095 0.218 0.0309 1 0.0
W13 W+6 0.96061 0.38729 0.64618 1 0.0
W4 W+6 0.44628 -0.16913 0.67384 1 0.0
O31 O-2 0.432 -0.205 0.7899 1 0.0
O18 O-2 0.204 0.36 0.51 1 0.0
O12 O-2 0.808 0.383 0.8485 1 0.0
Eu2 Eu+3 0.8919 0.2245 0.7235 0.04 0.0
O21 O-2 0.478 -0.343 0.8874 1 0.0
O40 O-2 0.8559 0.018 0.6999 1 0.0
O94 O-2 0.1 -0.097 0.613 0.5 0.0
K6 K+1 0.6628 0.367 0.9166 1 0.0
O23 O-2 0.507 -0.301 0.7032 1 0.0
W9 W+6 0.7958 0.06299 0.77668 1 0.0
O95 O-2 0.569 0.144 0.9186 1 0.0
O62 O-2 0.0779 0.2507 0.8306 1 0.0
K15 K+1 0.335 -0.214 0.5424 0.5 0.0
W3 W+6 0.40954 -0.22194 0.90688 1 0.0
O80 O-2 0.865 0.791 0.554 1 0.0
K13 K+1 0.816 0.167 0.9222 1 0.0
O58 O-2 0.0471 0.1504 0.7453 1 0.0
O2 O-2 0.196 -0.212 0.76 1 0.0
